data_7246655
loop_
_publ_author_name
'Yan, Jingdong'
'Chu, Dongdong'
'Zhang, Fangfang'
'Yang, Zhihua'
'Pan, Shilie'
'Hou, Xueling'

_publ_section_title
;
 Enhancing birefringence of non-\p-conjugated sulfate systems through
 rare-earth metal-centered polyhedra
;
_journal_issue 19
_journal_name_full CrystEngComm
_journal_page_first 2939
_journal_page_last 2945
_journal_paper_doi 10.1039/D3CE00254C
_journal_volume 25
_journal_year 2023
_chemical_formula_moiety 'F3 La2 Na O8 S2'
_chemical_formula_sum 'F3 La2 Na O8 S2'
_chemical_formula_weight 549.93
_space_group_crystal_system monoclinic
_space_group_IT_number 15
_space_group_name_Hall '-C 2yc'
_space_group_name_H-M_alt 'C 1 2/c 1'
_atom_sites_solution_primary dual
_audit_creation_date 2022-04-07
_audit_creation_method
;
Olex2 1.5-alpha
(compiled 2021.08.20 svn.r13c46975 for OlexSys, GUI svn.r6392)
;
_audit_update_record
;
2023-03-10 deposited with the CCDC.	2023-04-18 downloaded from the CCDC.
;
_cell_angle_alpha 90
_cell_angle_beta 115.725(2)
_cell_angle_gamma 90
_cell_formula_units_Z 4
_cell_length_a 15.7880(10)
_cell_length_b 6.9859(4)
_cell_length_c 8.3004(5)
_cell_measurement_reflns_used 7289
_cell_measurement_temperature 298.0
_cell_measurement_theta_max 27.58
_cell_measurement_theta_min 2.86
_cell_volume 824.74(9)
_computing_cell_refinement 'SAINT V8.40B (?, 2016)'
_computing_data_collection 'Bruker APEX2'
_computing_data_reduction 'SAINT V8.40B (?, 2016)'
_computing_molecular_graphics 'Olex2 1.5-alpha (Dolomanov et al., 2009)'
_computing_publication_material 'Olex2 1.5-alpha (Dolomanov et al., 2009)'
_computing_structure_refinement 'XL  (Sheldrick, 2008)'
_computing_structure_solution 'SHELXT 2014/5 (Sheldrick, 2014)'
_diffrn_ambient_temperature 298.0
_diffrn_measured_fraction_theta_full 0.988
_diffrn_measured_fraction_theta_max 0.990
_diffrn_measurement_device_type 'Bruker APEX-II CCD'
_diffrn_measurement_method '\f and \w scans'
_diffrn_radiation_type MoK\a
_diffrn_radiation_wavelength 0.71073
_diffrn_reflns_av_R_equivalents 0.0470
_diffrn_reflns_av_unetI/netI 0.0283
_diffrn_reflns_Laue_measured_fraction_full 0.988
_diffrn_reflns_Laue_measured_fraction_max 0.990
_diffrn_reflns_limit_h_max 20
_diffrn_reflns_limit_h_min -20
_diffrn_reflns_limit_k_max 9
_diffrn_reflns_limit_k_min -9
_diffrn_reflns_limit_l_max 10
_diffrn_reflns_limit_l_min -10
_diffrn_reflns_number 7248
_diffrn_reflns_point_group_measured_fraction_full 0.988
_diffrn_reflns_point_group_measured_fraction_max 0.990
_diffrn_reflns_theta_full 25.242
_diffrn_reflns_theta_max 27.521
_diffrn_reflns_theta_min 2.864
_diffrn_source_current 1.4
_diffrn_source_power 0.07
_diffrn_source_voltage 50.0
_diffrn_standards_number 0
_exptl_absorpt_coefficient_mu 10.861
_exptl_absorpt_correction_T_max 0.7456
_exptl_absorpt_correction_T_min 0.4791
_exptl_absorpt_correction_type none
_exptl_absorpt_process_details
;
SADABS-2016/2 (Bruker,2016/2) was used for absorption correction.
wR2(int) was 0.1381 before and 0.0656 after correction.
The Ratio of minimum to maximum transmission is 0.6426.
The \l/2 correction factor is Not present.
;
_exptl_crystal_colour colourless
_exptl_crystal_colour_primary colourless
_exptl_crystal_density_diffrn 4.429
_exptl_crystal_description block
_exptl_crystal_F_000 992
_refine_diff_density_max 0.619
_refine_diff_density_min -0.474
_refine_diff_density_rms 0.127
_refine_ls_extinction_coef 0.0115(3)
_refine_ls_extinction_expression Fc^*^=kFc[1+0.001xFc^2^\l^3^/sin(2\q)]^-1/4^
_refine_ls_extinction_method SHELXL
_refine_ls_goodness_of_fit_ref 1.089
_refine_ls_hydrogen_treatment undef
_refine_ls_matrix_type full
_refine_ls_number_parameters 75
_refine_ls_number_reflns 936
_refine_ls_number_restraints 0
_refine_ls_restrained_S_all 1.089
_refine_ls_R_factor_all 0.0133
_refine_ls_R_factor_gt 0.0131
_refine_ls_shift/su_max 0.001
_refine_ls_shift/su_mean 0.000
_refine_ls_structure_factor_coef Fsqd
_refine_ls_weighting_details 'w=1/[\s^2^(Fo^2^)+1.3950P] where P=(Fo^2^+2Fc^2^)/3'
_refine_ls_weighting_scheme calc
_refine_ls_wR_factor_gt 0.0330
_refine_ls_wR_factor_ref 0.0331
_reflns_Friedel_coverage 0.000
_reflns_number_gt 920
_reflns_number_total 936
_reflns_threshold_expression 'I > 2\s(I)'
_cod_data_source_file d3ce00254c2.cif
_cod_data_source_block NaLa2S2O8F3
_cod_depositor_comments 'Adding full bibliography for 7246654--7246655.cif.'
_cod_database_code 7246655
_shelxl_version_number 2014/6
_shelx_space_group_comment
;
The symmetry employed for this shelxl refinement is uniquely defined 
by the following loop, which should always be used as a source of 
symmetry information in preference to the above space-group names. 
They are only intended as comments. 
;
_olex2_refinement_description
;
;
_olex2_submission_special_instructions 'No special instructions were received'

loop_
_space_group_symop_operation_xyz
'x, y, z'
'-x, y, -z+1/2'
'x+1/2, y+1/2, z'
'-x+1/2, y+1/2, -z+1/2'
'-x, -y, -z'
'x, -y, z-1/2'
'-x+1/2, -y+1/2, -z'
'x+1/2, -y+1/2, z-1/2'

loop_
_atom_site_label
_atom_site_type_symbol
_atom_site_fract_x
_atom_site_fract_y
_atom_site_fract_z
_atom_site_U_iso_or_equiv
_atom_site_adp_type
_atom_site_occupancy
_atom_site_site_symmetry_order
_atom_site_calc_flag
_atom_site_refinement_flags_posn
_atom_site_refinement_flags_adp
_atom_site_refinement_flags_occupancy
_atom_site_disorder_assembly
_atom_site_disorder_group
La1 La 0.62035(2) 0.90862(2) 0.96297(2) 0.00724(9) Uani 1 1 d . . . . .
S1 S 0.32144(5) 0.41380(7) 0.33854(9) 0.00763(13) Uani 1 1 d . . . . .
Na1 Na 0.5000 0.3824(2) 0.7500 0.0216(4) Uani 1 2 d S T P . .
F1 F 0.5000 0.7132(3) 0.7500 0.0140(4) Uani 1 2 d S T P . .
F2 F 0.54535(10) 0.94192(19) 1.16063(19) 0.0127(3) Uani 1 1 d . . . . .
O1 O 0.30610(12) 0.3498(2) 0.1572(2) 0.0122(3) Uani 1 1 d . . . . .
O2 O 0.36833(13) 0.2644(2) 0.4717(2) 0.0143(4) Uani 1 1 d . . . . .
O3 O 0.37977(14) 0.5866(2) 0.3871(3) 0.0138(4) Uani 1 1 d . . . . .
O4 O 0.22638(12) 0.4528(3) 0.3219(2) 0.0134(4) Uani 1 1 d . . . . .

loop_
_atom_site_aniso_label
_atom_site_aniso_U_11
_atom_site_aniso_U_22
_atom_site_aniso_U_33
_atom_site_aniso_U_23
_atom_site_aniso_U_13
_atom_site_aniso_U_12
La1 0.00657(11) 0.00806(11) 0.00701(11) -0.00028(4) 0.00286(8) 0.00015(4)
S1 0.0070(3) 0.0077(3) 0.0072(3) -0.00046(17) 0.0022(2) 0.00009(16)
Na1 0.0204(9) 0.0172(7) 0.0231(9) 0.000 0.0057(7) 0.000
F1 0.0111(10) 0.0113(9) 0.0152(10) 0.000 0.0017(8) 0.000
F2 0.0095(7) 0.0185(7) 0.0109(7) -0.0019(5) 0.0053(6) 0.0007(5)
O1 0.0136(9) 0.0142(8) 0.0091(9) -0.0023(6) 0.0053(7) 0.0013(6)
O2 0.0166(9) 0.0132(8) 0.0094(9) 0.0033(7) 0.0022(7) 0.0031(6)
O3 0.0149(10) 0.0106(8) 0.0167(10) -0.0042(6) 0.0078(9) -0.0053(5)
O4 0.0081(9) 0.0184(8) 0.0141(9) -0.0033(7) 0.0053(7) 0.0012(7)

loop_
_atom_type_symbol
_atom_type_description
_atom_type_scat_dispersion_real
_atom_type_scat_dispersion_imag
_atom_type_scat_source
F F 0.0171 0.0103 'International Tables Vol C Tables 4.2.6.8 and 6.1.1.4'
La La -0.2871 2.4523 'International Tables Vol C Tables 4.2.6.8 and 6.1.1.4'
Na Na 0.0362 0.0249 'International Tables Vol C Tables 4.2.6.8 and 6.1.1.4'
O O 0.0106 0.0060 'International Tables Vol C Tables 4.2.6.8 and 6.1.1.4'
S S 0.1246 0.1234 'International Tables Vol C Tables 4.2.6.8 and 6.1.1.4'

loop_
_geom_angle_atom_site_label_1
_geom_angle_atom_site_label_2
_geom_angle_atom_site_label_3
_geom_angle
_geom_angle_site_symmetry_1
_geom_angle_site_symmetry_3
_geom_angle_publ_flag
S1 La1 Na1 119.911(15) 3_556 1_565 ?
F1 La1 S1 145.61(4) . 3_556 ?
F1 La1 Na1 94.37(4) . 1_565 ?
F1 La1 F2 65.96(4) . 5_677 ?
F1 La1 F2 95.21(4) . . ?
F1 La1 F2 67.40(5) . 6_575 ?
F1 La1 O1 70.07(5) . 5_666 ?
F1 La1 O1 131.78(5) . 3_556 ?
F1 La1 O2 132.83(6) . 2_666 ?
F1 La1 O3 71.95(6) . 2_656 ?
F1 La1 O4 109.85(4) . 8_566 ?
F1 La1 O4 142.03(5) . 3_556 ?
F2 La1 S1 138.94(3) 5_677 3_556 ?
F2 La1 S1 141.01(3) 6_575 3_556 ?
F2 La1 S1 85.00(4) . 3_556 ?
F2 La1 Na1 86.52(3) . 1_565 ?
F2 La1 Na1 41.59(3) 6_575 1_565 ?
F2 La1 Na1 41.85(3) 5_677 1_565 ?
F2 La1 F2 119.01(5) . 6_575 ?
F2 La1 F2 61.30(6) . 5_677 ?
F2 La1 F2 58.23(6) 6_575 5_677 ?
F2 La1 O1 162.15(5) 5_677 3_556 ?
F2 La1 O1 109.60(5) . 3_556 ?
F2 La1 O1 90.04(5) 6_575 5_666 ?
F2 La1 O1 125.75(5) 6_575 3_556 ?
F2 La1 O1 140.21(5) . 5_666 ?
F2 La1 O2 76.70(5) . 2_666 ?
F2 La1 O2 76.29(5) 6_575 2_666 ?
F2 La1 O3 69.63(5) . 2_656 ?
F2 La1 O3 138.95(6) 6_575 2_656 ?
F2 La1 O4 115.09(5) 5_677 3_556 ?
F2 La1 O4 150.23(5) . 8_566 ?
F2 La1 O4 60.64(5) 6_575 8_566 ?
F2 La1 O4 148.24(5) 6_575 3_556 ?
F2 La1 O4 59.79(5) . 3_556 ?
F2 La1 O4 114.12(5) 5_677 8_566 ?
O1 La1 S1 87.90(4) 5_666 3_556 ?
O1 La1 S1 25.69(4) 3_556 3_556 ?
O1 La1 Na1 126.79(4) 3_556 1_565 ?
O1 La1 Na1 129.99(4) 5_666 1_565 ?
O1 La1 F2 132.91(5) 5_666 5_677 ?
O1 La1 O1 64.36(6) 5_666 3_556 ?
O1 La1 O3 70.65(6) 5_666 2_656 ?
O1 La1 O4 66.46(5) 5_666 8_566 ?
O1 La1 O4 109.68(5) 5_666 3_556 ?
O1 La1 O4 51.07(5) 3_556 3_556 ?
O2 La1 S1 80.78(4) 2_666 3_556 ?
O2 La1 Na1 39.52(4) 2_666 1_565 ?
O2 La1 F2 69.71(5) 2_666 5_677 ?
O2 La1 O1 140.37(6) 2_666 5_666 ?
O2 La1 O1 93.69(6) 2_666 3_556 ?
O2 La1 O3 140.31(6) 2_666 2_656 ?
O2 La1 O4 72.69(6) 2_666 3_556 ?
O2 La1 O4 74.51(6) 2_666 8_566 ?
O3 La1 S1 76.02(5) 2_656 3_556 ?
O3 La1 Na1 150.68(4) 2_656 1_565 ?
O3 La1 F2 109.44(6) 2_656 5_677 ?
O3 La1 O1 78.83(6) 2_656 3_556 ?
O3 La1 O4 72.52(6) 2_656 3_556 ?
O3 La1 O4 132.61(6) 2_656 8_566 ?
O4 La1 S1 83.11(4) 8_566 3_556 ?
O4 La1 S1 25.52(4) 3_556 3_556 ?
O4 La1 Na1 76.09(4) 8_566 1_565 ?
O4 La1 Na1 110.56(4) 3_556 1_565 ?
O4 La1 O1 65.27(5) 8_566 3_556 ?
O4 La1 O4 103.82(6) 8_566 3_556 ?
O1 S1 La1 51.81(7) . 3_444 ?
O2 S1 La1 131.21(7) . 3_444 ?
O2 S1 O1 110.88(10) . . ?
O2 S1 O4 111.31(11) . . ?
O3 S1 La1 119.60(8) . 3_444 ?
O3 S1 O1 109.48(11) . . ?
O3 S1 O2 109.15(11) . . ?
O3 S1 O4 111.51(11) . . ?
O4 S1 La1 53.00(7) . 3_444 ?
O4 S1 O1 104.44(10) . . ?
La1 Na1 La1 177.43(2) 1_545 2_656 ?
La1 Na1 La1 61.12(2) 2_646 1_545 ?
La1 Na1 La1 121.444(5) 2_646 2_656 ?
S1 Na1 La1 113.62(4) 2_656 2_656 ?
S1 Na1 La1 63.885(17) 2_656 1_545 ?
S1 Na1 La1 123.55(4) 2_656 2_646 ?
Na1 Na1 La1 0(10) 2_656 2_646 ?
Na1 Na1 La1 0(7) 2_656 2_656 ?
Na1 Na1 La1 0(9) 2_656 1_545 ?
Na1 Na1 S1 0(10) 2_656 2_656 ?
Na1 Na1 F1 0(10) 2_656 . ?
Na1 Na1 F2 0(10) 2_656 6_565 ?
Na1 Na1 F2 0(10) 2_656 5_667 ?
Na1 Na1 O2 0(10) 2_656 . ?
Na1 Na1 O2 0(10) 2_656 2_656 ?
Na1 Na1 O3 0(10) 2_656 5_666 ?
Na1 Na1 O3 0(10) 2_656 6_566 ?
F1 Na1 La1 149.439(12) . 1_545 ?
F1 Na1 La1 27.995(10) . 2_656 ?
F1 Na1 La1 149.439(12) . 2_646 ?
F1 Na1 S1 86.26(3) . 2_656 ?
F1 Na1 F2 151.41(3) . 5_667 ?
F1 Na1 F2 151.41(3) . 6_565 ?
F1 Na1 O2 109.39(5) . 2_656 ?
F1 Na1 O2 109.39(5) . . ?
F1 Na1 O3 85.25(5) . 5_666 ?
F1 Na1 O3 85.25(4) . 6_566 ?
F2 Na1 La1 139.90(3) 5_667 2_656 ?
F2 Na1 La1 41.85(4) 6_565 2_646 ?
F2 Na1 La1 39.88(4) 6_565 1_545 ?
F2 Na1 La1 141.79(3) 6_565 2_656 ?
F2 Na1 La1 41.85(4) 5_667 1_545 ?
F2 Na1 La1 39.88(4) 5_667 2_646 ?
F2 Na1 S1 97.73(4) 6_565 2_656 ?
F2 Na1 S1 88.87(4) 5_667 2_656 ?
F2 Na1 F2 57.17(7) 6_565 5_667 ?
F2 Na1 O3 66.58(5) 5_667 6_566 ?
F2 Na1 O3 66.58(5) 6_565 5_666 ?
F2 Na1 O3 122.88(6) 5_667 5_666 ?
F2 Na1 O3 122.88(6) 6_565 6_566 ?
O2 Na1 La1 40.47(4) 2_656 1_545 ?
O2 Na1 La1 137.01(6) 2_656 2_656 ?
O2 Na1 La1 81.65(4) . 2_656 ?
O2 Na1 La1 100.90(6) . 1_545 ?
O2 Na1 La1 100.90(6) 2_656 2_646 ?
O2 Na1 La1 40.47(4) . 2_646 ?
O2 Na1 S1 23.44(4) 2_656 2_656 ?
O2 Na1 S1 163.91(7) . 2_656 ?
O2 Na1 F2 70.48(6) 2_656 5_667 ?
O2 Na1 F2 75.59(6) 2_656 6_565 ?
O2 Na1 F2 70.48(6) . 6_565 ?
O2 Na1 F2 75.59(6) . 5_667 ?
O2 Na1 O2 141.22(10) 2_656 . ?
O2 Na1 O3 87.68(6) . 6_566 ?
O2 Na1 O3 87.68(6) 2_656 5_666 ?
O2 Na1 O3 95.48(6) 2_656 6_566 ?
O2 Na1 O3 95.48(6) . 5_666 ?
O3 Na1 La1 87.94(4) 6_566 2_646 ?
O3 Na1 La1 100.29(5) 5_666 2_646 ?
O3 Na1 La1 100.29(5) 6_566 1_545 ?
O3 Na1 La1 80.08(4) 6_566 2_656 ?
O3 Na1 La1 87.94(4) 5_666 1_545 ?
O3 Na1 La1 91.48(5) 5_666 2_656 ?
O3 Na1 S1 89.41(5) 5_666 2_656 ?
O3 Na1 S1 89.97(5) 6_566 2_656 ?
O3 Na1 O3 170.49(9) 5_666 6_566 ?
La1 F1 La1 110.14(7) 2_656 . ?
Na1 F1 La1 124.93(4) . . ?
Na1 F1 La1 124.93(4) . 2_656 ?
Na1 F1 La1 124.93(4) 2_656 . ?
Na1 F1 La1 124.93(4) 2_656 2_656 ?
Na1 F1 Na1 0.0 2_656 . ?
La1 F2 La1 100.80(5) 6_576 5_677 ?
La1 F2 La1 118.70(6) . 5_677 ?
La1 F2 La1 124.45(6) . 6_576 ?
La1 F2 Na1 98.52(5) 6_576 5_667 ?
La1 F2 Na1 96.30(5) 5_677 5_667 ?
La1 F2 Na1 112.94(5) . 5_667 ?
La1 O1 La1 115.64(6) 5_666 3_444 ?
S1 O1 La1 134.59(10) . 5_666 ?
S1 O1 La1 102.50(8) . 3_444 ?
S1 O2 La1 145.64(11) . 2_646 ?
S1 O2 Na1 114.19(10) . . ?
S1 O2 Na1 114.19(10) . 2_656 ?
Na1 O2 La1 100.01(7) 2_656 2_646 ?
Na1 O2 La1 100.01(7) . 2_646 ?
Na1 O2 Na1 0.00(7) 2_656 . ?
La1 O3 Na1 106.96(7) 2_656 5_666 ?
S1 O3 La1 136.21(12) . 2_656 ?
S1 O3 Na1 115.93(10) . 5_666 ?
La1 O4 La1 108.84(6) 8_465 3_444 ?
S1 O4 La1 148.55(11) . 8_465 ?
S1 O4 La1 101.48(9) . 3_444 ?

loop_
_geom_bond_atom_site_label_1
_geom_bond_atom_site_label_2
_geom_bond_distance
_geom_bond_site_symmetry_2
_geom_bond_publ_flag
La1 S1 3.3477(7) 3_556 ?
La1 Na1 3.8436(13) 1_565 ?
La1 F1 2.3838(11) . ?
La1 F2 2.4921(14) 6_575 ?
La1 F2 2.4155(14) . ?
La1 F2 2.5801(15) 5_677 ?
La1 O1 2.6951(17) 3_556 ?
La1 O1 2.5702(16) 5_666 ?
La1 O2 2.5334(16) 2_666 ?
La1 O3 2.5710(16) 2_656 ?
La1 O4 2.7282(18) 3_556 ?
La1 O4 2.6101(18) 8_566 ?
S1 La1 3.3477(7) 3_444 ?
S1 O1 1.4862(17) . ?
S1 O2 1.4661(17) . ?
S1 O3 1.4650(16) . ?
S1 O4 1.4716(18) . ?
Na1 La1 4.1634(13) 2_656 ?
Na1 La1 3.8436(13) 1_545 ?
Na1 La1 3.8436(13) 2_646 ?
Na1 S1 3.3618(7) 2_656 ?
Na1 Na1 0.000(3) 2_656 ?
Na1 F1 2.311(2) . ?
Na1 F2 2.5801(19) 6_565 ?
Na1 F2 2.5801(19) 5_667 ?
Na1 O2 2.4836(19) 2_656 ?
Na1 O2 2.4836(19) . ?
Na1 O3 2.612(2) 6_566 ?
Na1 O3 2.612(2) 5_666 ?
F1 La1 2.3838(11) 2_656 ?
F1 Na1 2.311(2) 2_656 ?
F2 La1 2.4920(14) 6_576 ?
F2 La1 2.5800(15) 5_677 ?
F2 Na1 2.5801(19) 5_667 ?
O1 La1 2.5702(16) 5_666 ?
O1 La1 2.6952(17) 3_444 ?
O2 La1 2.5333(16) 2_646 ?
O2 Na1 2.4836(19) 2_656 ?
O3 La1 2.5710(16) 2_656 ?
O3 Na1 2.612(2) 5_666 ?
O4 La1 2.7282(18) 3_444 ?
O4 La1 2.6101(17) 8_465 ?

loop_
_geom_torsion_atom_site_label_1
_geom_torsion_atom_site_label_2
_geom_torsion_atom_site_label_3
_geom_torsion_atom_site_label_4
_geom_torsion
_geom_torsion_site_symmetry_1
_geom_torsion_site_symmetry_2
_geom_torsion_site_symmetry_3
_geom_torsion_site_symmetry_4
_geom_torsion_publ_flag
La1 S1 O1 La1 -147.24(17) 3_444 . . 5_666 ?
La1 S1 O2 La1 17.5(3) 3_444 . . 2_646 ?
La1 S1 O2 Na1 -168.44(3) 3_444 . . . ?
La1 S1 O2 Na1 -168.44(3) 3_444 . . 2_656 ?
La1 S1 O3 La1 80.82(16) 3_444 . . 2_656 ?
La1 S1 O3 Na1 -86.63(10) 3_444 . . 5_666 ?
La1 S1 O4 La1 -164.5(2) 3_444 . . 8_465 ?
O1 S1 O2 La1 -39.4(2) . . . 2_646 ?
O1 S1 O2 Na1 134.62(10) . . . 2_656 ?
O1 S1 O2 Na1 134.62(10) . . . . ?
O1 S1 O3 La1 137.22(15) . . . 2_656 ?
O1 S1 O3 Na1 -30.22(14) . . . 5_666 ?
O1 S1 O4 La1 -171.02(19) . . . 8_465 ?
O1 S1 O4 La1 -6.57(10) . . . 3_444 ?
O2 S1 O1 La1 126.66(9) . . . 3_444 ?
O2 S1 O1 La1 -20.57(17) . . . 5_666 ?
O2 S1 O3 La1 -101.24(17) . . . 2_656 ?
O2 S1 O3 Na1 91.32(12) . . . 5_666 ?
O2 S1 O4 La1 -126.27(9) . . . 3_444 ?
O2 S1 O4 La1 69.3(2) . . . 8_465 ?
O3 S1 O1 La1 99.91(14) . . . 5_666 ?
O3 S1 O1 La1 -112.85(10) . . . 3_444 ?
O3 S1 O2 La1 -160.09(18) . . . 2_646 ?
O3 S1 O2 Na1 13.93(14) . . . 2_656 ?
O3 S1 O2 Na1 13.93(14) . . . . ?
O3 S1 O4 La1 -52.9(2) . . . 8_465 ?
O3 S1 O4 La1 111.58(10) . . . 3_444 ?
O4 S1 O1 La1 6.67(10) . . . 3_444 ?
O4 S1 O1 La1 -140.56(13) . . . 5_666 ?
O4 S1 O2 La1 76.4(2) . . . 2_646 ?
O4 S1 O2 Na1 -109.58(11) . . . 2_656 ?
O4 S1 O2 Na1 -109.58(11) . . . . ?
O4 S1 O3 La1 22.1(2) . . . 2_656 ?
O4 S1 O3 Na1 -145.29(11) . . . 5_666 ?
